data_7100118
loop_
_publ_author_name
'David Vicic'
'Thomas J. Anderson'
'Gavin D. Jones'
'Chris McFarland'

_publ_section_title
;
Analysis of Key Steps in the Catalytic Cross-Coupling
of Alkyl Electrophiles Under Negishi-like Conditions
;
_journal_name_full 'Chemical Communications'
_journal_paper_doi 10.1039/b504996b
_journal_year 2005
_chemical_formula_sum 'C28 H38 N3 Ni'
_chemical_formula_weight 475.32
_space_group_IT_number 14
_symmetry_cell_setting monoclinic
_symmetry_space_group_name_Hall '-P 2ybc'
_symmetry_space_group_name_H-M 'P 1 21/c 1'
_cell_angle_alpha 90.00
_cell_angle_beta 105.977(6)
_cell_angle_gamma 90.00
_cell_formula_units_Z 4
_cell_length_a 11.890(10)
_cell_length_b 10.947(17)
_cell_length_c 20.178(19)
_cell_measurement_temperature 173(2)
_cell_volume 2525(5)
_diffrn_ambient_temperature 173(2)
_exptl_crystal_density_diffrn 1.250
_cod_original_sg_symbol_H-M 'P 21/c'
_cod_database_code 7100118

loop_
_symmetry_equiv_pos_as_xyz
'x, y, z'
'-x, y+1/2, -z+1/2'
'-x, -y, -z'
'x, -y-1/2, z-1/2'

loop_
_atom_site_label
_atom_site_type_symbol
_atom_site_fract_x
_atom_site_fract_y
_atom_site_fract_z
_atom_site_U_iso_or_equiv
_atom_site_adp_type
_atom_site_occupancy
_atom_site_symmetry_multiplicity
_atom_site_calc_flag
_atom_site_refinement_flags
_atom_site_disorder_assembly
_atom_site_disorder_group
Ni1 Ni 0.42264(3) 0.87648(3) 0.113638(19) 0.02965(13) Uani 1 1 d . . .
N1 N 0.3187(2) 0.9480(2) 0.03413(12) 0.0307(5) Uani 1 1 d . . .
N2 N 0.5020(2) 1.0210(2) 0.11261(12) 0.0276(5) Uani 1 1 d . . .
N3 N 0.5423(2) 0.8522(2) 0.19809(13) 0.0304(5) Uani 1 1 d . . .
C1 C 0.3421(3) 0.7217(3) 0.1127(2) 0.0506(9) Uani 1 1 d . . .
H1A H 0.2932 0.7049 0.0659 0.076 Uiso 1 1 calc R . .
H1B H 0.2928 0.7260 0.1443 0.076 Uiso 1 1 calc R . .
H1C H 0.3998 0.6561 0.1273 0.076 Uiso 1 1 calc R . .
C2 C 0.2112(3) 0.9087(3) -0.00212(17) 0.0400(8) Uani 1 1 d . . .
H2A H 0.1833 0.8339 0.0112 0.048 Uiso 1 1 calc R . .
C3 C 0.1409(3) 0.9706(3) -0.05662(17) 0.0425(8) Uani 1 1 d . . .
H3A H 0.0651 0.9398 -0.0785 0.051 Uiso 1 1 calc R . .
C4 C 0.1785(2) 1.0789(3) -0.08102(15) 0.0306(6) Uani 1 1 d . . .
C5 C 0.2881(2) 1.1203(3) -0.04481(14) 0.0275(6) Uani 1 1 d . . .
H5A H 0.3185 1.1924 -0.0597 0.033 Uiso 1 1 calc R . .
C6 C 0.3555(2) 1.0580(2) 0.01343(14) 0.0262(6) Uani 1 1 d . . .
C7 C 0.0969(3) 1.1456(3) -0.14197(15) 0.0337(7) Uani 1 1 d . . .
C8 C 0.0542(3) 1.0555(4) -0.20212(16) 0.0452(8) Uani 1 1 d . . .
H8A H 0.1217 1.0181 -0.2132 0.068 Uiso 1 1 calc R . .
H8B H 0.0069 1.0993 -0.2426 0.068 Uiso 1 1 calc R . .
H8C H 0.0067 0.9917 -0.1890 0.068 Uiso 1 1 calc R . .
C9 C -0.0107(3) 1.1919(4) -0.12066(18) 0.0486(9) Uani 1 1 d . . .
H9A H 0.0146 1.2503 -0.0827 0.073 Uiso 1 1 calc R . .
H9B H -0.0499 1.1226 -0.1057 0.073 Uiso 1 1 calc R . .
H9C H -0.0650 1.2321 -0.1601 0.073 Uiso 1 1 calc R . .
C10 C 0.1562(3) 1.2533(3) -0.16589(17) 0.0435(8) Uani 1 1 d . . .
H10A H 0.2261 1.2249 -0.1781 0.065 Uiso 1 1 calc R . .
H10B H 0.1787 1.3136 -0.1287 0.065 Uiso 1 1 calc R . .
H10C H 0.1019 1.2908 -0.2063 0.065 Uiso 1 1 calc R . .
C11 C 0.4628(2) 1.1024(2) 0.06057(14) 0.0260(6) Uani 1 1 d . . .
C12 C 0.5176(2) 1.2150(2) 0.06223(14) 0.0267(6) Uani 1 1 d . . .
H12A H 0.4914 1.2703 0.0249 0.032 Uiso 1 1 calc R . .
C13 C 0.6107(2) 1.2471(3) 0.11833(14) 0.0278(6) Uani 1 1 d . . .
C14 C 0.6494(2) 1.1598(3) 0.17130(15) 0.0288(6) Uani 1 1 d . . .
H14A H 0.7137 1.1780 0.2099 0.035 Uiso 1 1 calc R . .
C15 C 0.5941(2) 1.0483(3) 0.16716(15) 0.0278(6) Uani 1 1 d . . .
C16 C 0.6681(3) 1.3736(3) 0.12687(15) 0.0309(6) Uani 1 1 d . . .
C17 C 0.6652(5) 1.4291(4) 0.1953(2) 0.0746(14) Uani 1 1 d . . .
H17A H 0.5839 1.4354 0.1972 0.112 Uiso 1 1 calc R . .
H17B H 0.7005 1.5106 0.1999 0.112 Uiso 1 1 calc R . .
H17C H 0.7093 1.3770 0.2331 0.112 Uiso 1 1 calc R . .
C18 C 0.7966(3) 1.3608(4) 0.1265(3) 0.0687(13) Uani 1 1 d . . .
H18A H 0.8353 1.4404 0.1357 0.103 Uiso 1 1 calc R . .
H18B H 0.8002 1.3312 0.0813 0.103 Uiso 1 1 calc R . .
H18C H 0.8362 1.3025 0.1621 0.103 Uiso 1 1 calc R . .
C19 C 0.6095(4) 1.4591(4) 0.0695(2) 0.0728(14) Uani 1 1 d . . .
H19A H 0.5276 1.4704 0.0691 0.109 Uiso 1 1 calc R . .
H19B H 0.6131 1.4245 0.0253 0.109 Uiso 1 1 calc R . .
H19C H 0.6497 1.5382 0.0766 0.109 Uiso 1 1 calc R . .
C20 C 0.6173(2) 0.9498(3) 0.21752(15) 0.0294(6) Uani 1 1 d . . .
C21 C 0.7057(2) 0.9515(3) 0.27957(15) 0.0306(6) Uani 1 1 d . . .
H21A H 0.7541 1.0217 0.2914 0.037 Uiso 1 1 calc R . .
C22 C 0.7241(3) 0.8529(3) 0.32417(15) 0.0333(7) Uani 1 1 d . . .
C23 C 0.6476(3) 0.7543(3) 0.30347(17) 0.0381(7) Uani 1 1 d . . .
H23A H 0.6562 0.6840 0.3321 0.046 Uiso 1 1 calc R . .
C24 C 0.5602(3) 0.7573(3) 0.24247(16) 0.0357(7) Uani 1 1 d . . .
H24A H 0.5096 0.6887 0.2309 0.043 Uiso 1 1 calc R . .
C25 C 0.8204(3) 0.8535(3) 0.39244(16) 0.0378(7) Uani 1 1 d . . .
C26 C 0.7635(3) 0.8805(3) 0.45025(17) 0.0418(8) Uani 1 1 d . . .
H26A H 0.7048 0.8178 0.4505 0.063 Uiso 1 1 calc R . .
H26B H 0.7257 0.9608 0.4426 0.063 Uiso 1 1 calc R . .
H26C H 0.8235 0.8802 0.4947 0.063 Uiso 1 1 calc R . .
C27 C 0.9117(3) 0.9529(5) 0.39480(19) 0.0617(12) Uani 1 1 d . . .
H27A H 0.9724 0.9486 0.4388 0.093 Uiso 1 1 calc R . .
H27B H 0.8739 1.0333 0.3902 0.093 Uiso 1 1 calc R . .
H27C H 0.9472 0.9407 0.3569 0.093 Uiso 1 1 calc R . .
C28 C 0.8803(4) 0.7299(4) 0.4047(2) 0.0741(15) Uani 1 1 d . . .
H28A H 0.8232 0.6670 0.4075 0.111 Uiso 1 1 calc R . .
H28B H 0.9430 0.7318 0.4480 0.111 Uiso 1 1 calc R . .
H28C H 0.9136 0.7110 0.3665 0.111 Uiso 1 1 calc R . .

loop_
_atom_site_aniso_label
_atom_site_aniso_U_11
_atom_site_aniso_U_22
_atom_site_aniso_U_33
_atom_site_aniso_U_23
_atom_site_aniso_U_13
_atom_site_aniso_U_12
Ni1 0.0281(2) 0.01898(19) 0.0398(2) -0.00138(15) 0.00578(16) -0.00187(15)
N1 0.0284(13) 0.0250(12) 0.0368(14) -0.0045(10) 0.0055(10) -0.0051(10)
N2 0.0232(12) 0.0232(12) 0.0343(13) -0.0014(9) 0.0045(10) -0.0005(9)
N3 0.0294(13) 0.0227(12) 0.0392(14) 0.0005(10) 0.0092(10) 0.0031(10)
C1 0.052(2) 0.0304(17) 0.060(2) 0.0050(15) -0.0015(17) -0.0038(15)
C2 0.0352(17) 0.0299(16) 0.050(2) -0.0008(13) 0.0031(14) -0.0119(13)
C3 0.0316(17) 0.0413(19) 0.0464(19) -0.0063(14) -0.0031(14) -0.0156(14)
C4 0.0263(14) 0.0340(15) 0.0289(15) -0.0079(12) 0.0035(11) -0.0023(12)
C5 0.0249(13) 0.0295(14) 0.0282(15) -0.0050(11) 0.0077(11) -0.0026(11)
C6 0.0212(13) 0.0247(13) 0.0320(15) -0.0061(11) 0.0063(11) -0.0043(10)
C7 0.0273(15) 0.0413(18) 0.0299(16) -0.0079(12) 0.0037(12) -0.0012(12)
C8 0.0403(19) 0.061(2) 0.0311(17) -0.0114(15) 0.0040(14) -0.0111(17)
C9 0.0345(18) 0.063(2) 0.046(2) -0.0031(17) 0.0065(15) 0.0131(17)
C10 0.0420(19) 0.0443(19) 0.0361(18) 0.0041(14) -0.0026(14) -0.0027(15)
C11 0.0194(12) 0.0250(14) 0.0329(15) -0.0025(11) 0.0061(11) 0.0006(10)
C12 0.0231(13) 0.0250(13) 0.0305(15) 0.0026(11) 0.0048(11) -0.0017(11)
C13 0.0205(13) 0.0264(14) 0.0352(15) 0.0020(11) 0.0056(11) -0.0022(11)
C14 0.0193(13) 0.0269(14) 0.0353(16) -0.0010(11) -0.0010(11) -0.0023(10)
C15 0.0206(13) 0.0240(14) 0.0363(16) 0.0012(11) 0.0034(11) 0.0034(10)
C16 0.0270(14) 0.0261(14) 0.0369(16) 0.0026(12) 0.0041(12) -0.0064(12)
C17 0.120(4) 0.039(2) 0.073(3) -0.011(2) 0.039(3) -0.026(3)
C18 0.040(2) 0.058(3) 0.105(4) -0.004(2) 0.016(2) -0.0172(19)
C19 0.068(3) 0.049(2) 0.083(3) 0.023(2) -0.011(2) -0.028(2)
C20 0.0247(14) 0.0229(13) 0.0399(17) -0.0004(11) 0.0079(12) 0.0025(11)
C21 0.0266(14) 0.0271(14) 0.0370(16) 0.0018(11) 0.0069(12) 0.0078(11)
C22 0.0316(15) 0.0356(17) 0.0355(16) 0.0062(12) 0.0139(13) 0.0110(12)
C23 0.0389(17) 0.0339(16) 0.0446(18) 0.0119(13) 0.0165(14) 0.0103(13)
C24 0.0395(17) 0.0226(14) 0.0477(18) 0.0069(12) 0.0168(14) 0.0027(12)
C25 0.0330(16) 0.0466(19) 0.0337(17) 0.0111(13) 0.0092(13) 0.0168(14)
C26 0.0468(19) 0.0428(19) 0.0379(18) 0.0079(14) 0.0154(15) 0.0086(15)
C27 0.0322(19) 0.107(4) 0.040(2) 0.020(2) 0.0000(15) -0.009(2)
C28 0.079(3) 0.078(3) 0.052(2) -0.001(2) -0.005(2) 0.056(3)

loop_
_geom_bond_atom_site_label_1
_geom_bond_atom_site_label_2
_geom_bond_distance
_geom_bond_site_symmetry_2
_geom_bond_publ_flag
Ni1 N2 1.845(3) . ?
Ni1 N1 1.903(3) . ?
Ni1 N3 1.914(3) . ?
Ni1 C1 1.944(4) . ?
N1 C2 1.356(4) . ?
N1 C6 1.385(4) . ?
N2 C15 1.355(4) . ?
N2 C11 1.358(4) . ?
N3 C24 1.350(4) . ?
N3 C20 1.377(4) . ?
C2 C3 1.364(5) . ?
C3 C4 1.403(5) . ?
C4 C5 1.384(4) . ?
C4 C7 1.526(4) . ?
C5 C6 1.403(4) . ?
C6 C11 1.450(4) . ?
C7 C10 1.518(5) . ?
C7 C8 1.537(4) . ?
C7 C9 1.544(5) . ?
C11 C12 1.390(4) . ?
C12 C13 1.393(4) . ?
C13 C14 1.413(4) . ?
C13 C16 1.533(4) . ?
C14 C15 1.378(4) . ?
C15 C20 1.455(4) . ?
C16 C19 1.503(5) . ?
C16 C17 1.518(5) . ?
C16 C18 1.536(5) . ?
C20 C21 1.396(4) . ?
C21 C22 1.384(4) . ?
C22 C23 1.399(5) . ?
C22 C25 1.530(4) . ?
C23 C24 1.375(5) . ?
C25 C28 1.518(5) . ?
C25 C27 1.529(5) . ?
C25 C26 1.530(4) . ?
